data_7000285
loop_
_publ_author_name
'P\'erez, Julio'
'Morales, Dolores'
'Garc\'ia-Escudero, Luis A.'
'Mart\'inez-Garc\'ia, H\'ector'
'Miguel, Daniel'
'Bernad, Pablo'

_publ_section_title
;
 Synthesis of new copper(i) complexes with tris(2-pyridyl) ligands.
 Applications to carbene and nitrene transfer reactions
;
_journal_issue 2
_journal_name_full 'Dalton Transactions'
_journal_page_first 375
_journal_page_last 382
_journal_paper_doi 10.1039/b812604f
_journal_year 2009
_chemical_formula_sum 'C102 H64 B2 Cu2 F48 N8 O2'
_chemical_formula_weight 2494.31
_chemical_name_systematic
;
?
;
_space_group_IT_number 2
_symmetry_cell_setting triclinic
_symmetry_space_group_name_Hall '-P 1'
_symmetry_space_group_name_H-M 'P -1'
_atom_sites_solution_hydrogens geom
_atom_sites_solution_primary direct
_atom_sites_solution_secondary difmap
_audit_creation_method SHELXL-97
_cell_angle_alpha 67.429(5)
_cell_angle_beta 76.811(6)
_cell_angle_gamma 88.813(6)
_cell_formula_units_Z 1
_cell_length_a 11.330(3)
_cell_length_b 14.574(4)
_cell_length_c 18.019(5)
_cell_measurement_reflns_used 999
_cell_measurement_temperature 293(2)
_cell_measurement_theta_max 23.18
_cell_measurement_theta_min 2.32
_cell_volume 2667.6(13)
_computing_cell_refinement 'Bruker SMART'
_computing_data_collection 'Bruker SMART'
_computing_data_reduction 'Bruker SHELXTL'
_computing_molecular_graphics 'Bruker SHELXTL'
_computing_publication_material 'Bruker SHELXTL'
_computing_structure_refinement 'SHELXL-97 (Sheldrick, 1997)'
_computing_structure_solution 'SHELXS-97 (Sheldrick, 1990)'
_diffrn_ambient_temperature 293(2)
_diffrn_measured_fraction_theta_full 0.985
_diffrn_measured_fraction_theta_max 0.985
_diffrn_measurement_device_type 'CCD area detector'
_diffrn_measurement_method 'phi and omega scans'
_diffrn_radiation_monochromator graphite
_diffrn_radiation_source 'fine-focus sealed tube'
_diffrn_radiation_type MoK\a
_diffrn_radiation_wavelength 0.71073
_diffrn_reflns_av_R_equivalents 0.0717
_diffrn_reflns_av_sigmaI/netI 0.1390
_diffrn_reflns_limit_h_max 11
_diffrn_reflns_limit_h_min -12
_diffrn_reflns_limit_k_max 14
_diffrn_reflns_limit_k_min -16
_diffrn_reflns_limit_l_max 14
_diffrn_reflns_limit_l_min -19
_diffrn_reflns_number 12075
_diffrn_reflns_theta_full 23.33
_diffrn_reflns_theta_max 23.33
_diffrn_reflns_theta_min 1.26
_exptl_absorpt_coefficient_mu 0.535
_exptl_absorpt_correction_T_max 1.000000
_exptl_absorpt_correction_T_min 0.501746
_exptl_absorpt_correction_type multi-scan
_exptl_absorpt_process_details SADABS
_exptl_crystal_colour YELLOW
_exptl_crystal_density_diffrn 1.553
_exptl_crystal_density_method 'not measured'
_exptl_crystal_description PRISM
_exptl_crystal_F_000 1248
_exptl_crystal_size_max 0.26
_exptl_crystal_size_mid 0.17
_exptl_crystal_size_min 0.11
_refine_diff_density_max 0.719
_refine_diff_density_min -0.450
_refine_diff_density_rms 0.087
_refine_ls_extinction_method none
_refine_ls_goodness_of_fit_ref 1.090
_refine_ls_hydrogen_treatment constr
_refine_ls_matrix_type full
_refine_ls_number_parameters 719
_refine_ls_number_reflns 7624
_refine_ls_number_restraints 0
_refine_ls_restrained_S_all 1.090
_refine_ls_R_factor_all 0.2040
_refine_ls_R_factor_gt 0.1209
_refine_ls_shift/su_max 0.001
_refine_ls_shift/su_mean 0.000
_refine_ls_structure_factor_coef Fsqd
_refine_ls_weighting_details 'calc w=1/[\s^2^(Fo^2^)+(0.0708P)^2^+24.0392P] where P=(Fo^2^+2Fc^2^)/3'
_refine_ls_weighting_scheme calc
_refine_ls_wR_factor_gt 0.2782
_refine_ls_wR_factor_ref 0.3130
_reflns_number_gt 3824
_reflns_number_total 7624
_reflns_threshold_expression >2sigma(I)
_cod_data_source_file b812604f.txt
_cod_data_source_block Compound_4_(hm185am)
_cod_depositor_comments
;
The following automatic conversions were performed:
'_symmetry_cell_setting' value 'Triclinic' changed to 'triclinic'
according to '/home/saulius/struct/CIF-dictionaries/cif_core.dic'
dictionary named 'cif_core.dic' version 2.4.1 from 2010-06-29.

Automatic conversion script
Id: cif_fix_enum 1527 2010-12-29 10:47:43Z saulius 
;
_cod_original_cell_volume 2667.8(12)
_cod_original_sg_symbol_H-M P-1
_cod_database_code 7000285

loop_
_symmetry_equiv_pos_as_xyz
'x, y, z'
'-x, -y, -z'

loop_
_atom_site_label
_atom_site_type_symbol
_atom_site_fract_x
_atom_site_fract_y
_atom_site_fract_z
_atom_site_U_iso_or_equiv
_atom_site_adp_type
_atom_site_occupancy
_atom_site_symmetry_multiplicity
_atom_site_calc_flag
_atom_site_refinement_flags
_atom_site_disorder_assembly
_atom_site_disorder_group
Cu1 Cu 0.62347(13) 0.92256(10) 0.56713(8) 0.0531(5) Uani 1 1 d . . .
N1 N 0.5300(8) 0.8005(6) 0.6472(5) 0.043(2) Uiso 1 1 d . . .
N2 N 0.6072(8) 1.0620(6) 0.5599(6) 0.049(2) Uiso 1 1 d . . .
N3 N 0.6909(8) 0.9696(7) 0.4435(5) 0.047(2) Uani 1 1 d . . .
N4 N 0.6296(7) 1.1342(6) 0.4142(5) 0.042(2) Uiso 1 1 d . . .
O1 O 0.8040(9) 0.8922(7) 0.6229(7) 0.088(3) Uani 1 1 d . . .
C1 C 0.9044(15) 0.8544(14) 0.5847(11) 0.110(6) Uani 1 1 d . . .
H1A H 0.9199 0.8879 0.5250 0.132 Uiso 1 1 calc R . .
H1B H 0.8888 0.7836 0.5997 0.132 Uiso 1 1 calc R . .
C2 C 1.0110(16) 0.8725(16) 0.6141(15) 0.140(8) Uani 1 1 d . . .
H2A H 1.0505 0.8115 0.6357 0.168 Uiso 1 1 calc R . .
H2B H 1.0697 0.9220 0.5694 0.168 Uiso 1 1 calc R . .
C3 C 0.962(2) 0.908(2) 0.679(2) 0.193(13) Uani 1 1 d . . .
H3A H 0.9680 0.8591 0.7320 0.231 Uiso 1 1 calc R . .
H3B H 1.0066 0.9695 0.6685 0.231 Uiso 1 1 calc R . .
C4 C 0.837(2) 0.9255(19) 0.6788(16) 0.164(10) Uani 1 1 d . . .
H4A H 0.7865 0.8900 0.7339 0.197 Uiso 1 1 calc R . .
H4B H 0.8261 0.9960 0.6629 0.197 Uiso 1 1 calc R . .
C11 C 0.4147(10) 0.7863(8) 0.6465(6) 0.046(3) Uani 1 1 d . . .
C12 C 0.3436(12) 0.7017(9) 0.7008(7) 0.067(4) Uani 1 1 d . . .
H12 H 0.2633 0.6943 0.6986 0.080 Uiso 1 1 calc R . .
C13 C 0.3896(15) 0.6292(9) 0.7575(8) 0.079(4) Uani 1 1 d . . .
H13 H 0.3420 0.5714 0.7942 0.094 Uiso 1 1 calc R . .
C14 C 0.5098(15) 0.6424(9) 0.7601(8) 0.077(4) Uani 1 1 d . . .
H14 H 0.5445 0.5943 0.7986 0.092 Uiso 1 1 calc R . .
C15 C 0.5741(12) 0.7275(9) 0.7048(7) 0.061(3) Uani 1 1 d . . .
H15 H 0.6543 0.7366 0.7065 0.073 Uiso 1 1 calc R . .
C21 C 0.5862(12) 1.0736(10) 0.6322(7) 0.064(4) Uani 1 1 d . . .
H21 H 0.5857 1.0170 0.6795 0.077 Uiso 1 1 calc R . .
C22 C 0.5656(14) 1.1609(11) 0.6422(8) 0.078(4) Uani 1 1 d . . .
H22 H 0.5485 1.1643 0.6940 0.094 Uiso 1 1 calc R . .
C23 C 0.5714(14) 1.2417(11) 0.5727(9) 0.083(4) Uani 1 1 d . . .
H23 H 0.5597 1.3037 0.5756 0.100 Uiso 1 1 calc R . .
C24 C 0.5946(13) 1.2343(9) 0.4968(8) 0.073(4) Uani 1 1 d . . .
H24 H 0.5987 1.2909 0.4489 0.087 Uiso 1 1 calc R . .
C25 C 0.6116(9) 1.1428(7) 0.4922(6) 0.038(3) Uiso 1 1 d . . .
C31 C 0.7388(11) 0.8979(9) 0.4168(8) 0.061(3) Uani 1 1 d . . .
H31 H 0.7494 0.8364 0.4561 0.073 Uiso 1 1 calc R . .
C32 C 0.7718(11) 0.9118(10) 0.3360(8) 0.062(3) Uani 1 1 d . . .
H32 H 0.8031 0.8610 0.3198 0.075 Uiso 1 1 calc R . .
C33 C 0.7576(12) 1.0026(12) 0.2790(8) 0.073(4) Uani 1 1 d . . .
H33 H 0.7797 1.0153 0.2228 0.087 Uiso 1 1 calc R . .
C34 C 0.7099(10) 1.0756(9) 0.3058(7) 0.056(3) Uani 1 1 d . . .
H34 H 0.6985 1.1373 0.2672 0.067 Uiso 1 1 calc R . .
C35 C 0.6791(9) 1.0585(8) 0.3883(6) 0.038(3) Uani 1 1 d . . .
B51 B 0.6687(12) 0.2988(9) 0.8113(8) 0.046(3) Uani 1 1 d . . .
C51 C 0.7111(10) 0.3476(8) 0.7095(6) 0.043(3) Uani 1 1 d . . .
C52 C 0.7990(10) 0.3077(8) 0.6647(7) 0.052(3) Uani 1 1 d . . .
H52 H 0.8294 0.2480 0.6934 0.063 Uiso 1 1 calc R . .
C53 C 0.8423(12) 0.3517(9) 0.5814(7) 0.064(4) Uani 1 1 d . . .
C54 C 0.8001(13) 0.4385(10) 0.5368(7) 0.074(4) Uani 1 1 d . . .
H54 H 0.8283 0.4679 0.4795 0.089 Uiso 1 1 calc R . .
C55 C 0.7157(13) 0.4815(9) 0.5774(7) 0.065(4) Uani 1 1 d . . .
C56 C 0.6723(11) 0.4362(8) 0.6624(7) 0.054(3) Uani 1 1 d . . .
H56 H 0.6145 0.4671 0.6886 0.065 Uiso 1 1 calc R . .
C57 C 0.942(3) 0.3053(16) 0.5411(11) 0.146(11) Uani 1 1 d . . .
C58 C 0.668(2) 0.5760(14) 0.5317(12) 0.104(6) Uani 1 1 d . . .
C61 C 0.6739(10) 0.1773(8) 0.8444(6) 0.039(3) Uani 1 1 d . . .
C62 C 0.5763(10) 0.1117(8) 0.8586(6) 0.046(3) Uani 1 1 d . . .
H62 H 0.5017 0.1374 0.8524 0.055 Uiso 1 1 calc R . .
C63 C 0.5845(12) 0.0100(8) 0.8813(6) 0.053(3) Uani 1 1 d . . .
C64 C 0.6937(13) -0.0299(9) 0.8920(8) 0.064(4) Uani 1 1 d . . .
H64 H 0.7005 -0.0981 0.9073 0.077 Uiso 1 1 calc R . .
C65 C 0.7917(12) 0.0311(9) 0.8801(7) 0.058(3) Uani 1 1 d . . .
C66 C 0.7822(10) 0.1335(8) 0.8557(6) 0.049(3) Uani 1 1 d . . .
H66 H 0.8507 0.1740 0.8467 0.059 Uiso 1 1 calc R . .
C67 C 0.4822(15) -0.0541(11) 0.8905(9) 0.076(4) Uani 1 1 d . . .
C68 C 0.911(2) -0.0076(15) 0.8910(17) 0.116(7) Uani 1 1 d . . .
C71 C 0.7587(9) 0.3462(8) 0.8489(7) 0.044(3) Uani 1 1 d . . .
C72 C 0.8297(11) 0.4357(9) 0.8009(7) 0.057(3) Uani 1 1 d . . .
H72 H 0.8263 0.4692 0.7460 0.069 Uiso 1 1 calc R . .
C73 C 0.9054(12) 0.4759(9) 0.8334(8) 0.063(4) Uani 1 1 d . . .
C74 C 0.9113(11) 0.4301(10) 0.9138(9) 0.065(4) Uani 1 1 d . . .
H74 H 0.9607 0.4581 0.9355 0.078 Uiso 1 1 calc R . .
C75 C 0.8428(11) 0.3415(9) 0.9626(6) 0.052(3) Uani 1 1 d . . .
C76 C 0.7674(10) 0.3026(8) 0.9290(6) 0.047(3) Uani 1 1 d . . .
H76 H 0.7204 0.2436 0.9632 0.056 Uiso 1 1 calc R . .
C77 C 0.982(3) 0.5663(17) 0.7799(14) 0.148(10) Uani 1 1 d . . .
C78 C 0.8476(18) 0.2930(15) 1.0465(11) 0.096(5) Uani 1 1 d . . .
C81 C 0.5264(10) 0.3231(7) 0.8420(6) 0.041(3) Uani 1 1 d . . .
C82 C 0.4836(11) 0.3457(8) 0.9115(6) 0.049(3) Uani 1 1 d . . .
H82 H 0.5393 0.3547 0.9393 0.059 Uiso 1 1 calc R . .
C83 C 0.3619(12) 0.3555(9) 0.9410(8) 0.061(3) Uani 1 1 d . . .
C84 C 0.2773(13) 0.3430(10) 0.9012(9) 0.073(4) Uani 1 1 d . . .
H84 H 0.1952 0.3481 0.9212 0.088 Uiso 1 1 calc R . .
C85 C 0.3160(12) 0.3229(10) 0.8318(9) 0.066(4) Uani 1 1 d . . .
C86 C 0.4365(11) 0.3142(8) 0.8030(7) 0.056(3) Uani 1 1 d . . .
H86 H 0.4598 0.3017 0.7551 0.067 Uiso 1 1 calc R . .
C87 C 0.326(2) 0.3773(15) 1.0145(11) 0.109(7) Uani 1 1 d . . .
C88 C 0.225(2) 0.304(3) 0.7929(17) 0.142(9) Uani 1 1 d . . .
F1 F 0.8888(13) 0.245(2) 0.5158(18) 0.293(15) Uani 1 1 d . . .
F2 F 1.000(2) 0.249(2) 0.5784(9) 0.292(16) Uani 1 1 d . . .
F3 F 1.0040(13) 0.3590(10) 0.4725(8) 0.193(7) Uani 1 1 d . . .
F4 F 0.7038(17) 0.6128(9) 0.4545(6) 0.231(9) Uani 1 1 d . . .
F5 F 0.6807(13) 0.6468(8) 0.5560(7) 0.158(5) Uani 1 1 d . . .
F6 F 0.5481(15) 0.5672(9) 0.5453(10) 0.198(7) Uani 1 1 d . . .
F7 F 0.3772(10) -0.0296(10) 0.9214(12) 0.201(7) Uani 1 1 d . . .
F8 F 0.4686(14) -0.0644(13) 0.8292(7) 0.236(10) Uani 1 1 d . . .
F9 F 0.4746(11) -0.1426(8) 0.9468(8) 0.165(5) Uani 1 1 d . . .
F10 F 0.9982(12) 0.0455(11) 0.8704(15) 0.264(12) Uani 1 1 d . . .
F11 F 0.9385(15) -0.0746(17) 0.8619(15) 0.250(10) Uani 1 1 d . . .
F12 F 0.9065(14) -0.0655(18) 0.9642(11) 0.256(12) Uani 1 1 d . . .
F13 F 0.921(2) 0.6415(12) 0.7707(18) 0.37(2) Uani 1 1 d . . .
F14 F 1.057(2) 0.595(2) 0.8062(10) 0.323(18) Uani 1 1 d . . .
F15 F 1.0262(15) 0.5813(10) 0.7086(7) 0.204(8) Uani 1 1 d . . .
F16 F 0.772(2) 0.3138(17) 1.0984(7) 0.304(15) Uani 1 1 d . . .
F17 F 0.8271(18) 0.1982(12) 1.0802(7) 0.218(9) Uani 1 1 d . . .
F18 F 0.9463(16) 0.2992(14) 1.0655(8) 0.229(9) Uani 1 1 d . . .
F19 F 0.2488(14) 0.247(2) 0.7570(18) 0.297(15) Uani 1 1 d . . .
F20 F 0.2268(18) 0.383(2) 0.7228(13) 0.276(12) Uani 1 1 d . . .
F21 F 0.1146(10) 0.2965(14) 0.8263(10) 0.207(8) Uani 1 1 d . . .
F22 F 0.3650(17) 0.4582(15) 1.0098(10) 0.247(11) Uani 1 1 d . . .
F23 F 0.349(3) 0.3201(17) 1.0766(9) 0.321(17) Uani 1 1 d . . .
F24 F 0.2149(12) 0.3873(18) 1.0371(11) 0.250(11) Uani 1 1 d . . .

loop_
_atom_site_aniso_label
_atom_site_aniso_U_11
_atom_site_aniso_U_22
_atom_site_aniso_U_33
_atom_site_aniso_U_23
_atom_site_aniso_U_13
_atom_site_aniso_U_12
Cu1 0.0542(9) 0.0494(9) 0.0447(9) -0.0074(7) -0.0094(7) -0.0020(7)
N3 0.051(6) 0.056(6) 0.032(5) -0.016(5) -0.008(4) -0.005(5)
O1 0.069(7) 0.100(7) 0.117(8) -0.053(7) -0.048(6) 0.021(6)
C1 0.071(11) 0.139(16) 0.130(15) -0.055(13) -0.037(11) 0.013(11)
C2 0.068(13) 0.131(17) 0.19(2) -0.010(15) -0.052(14) -0.023(11)
C3 0.14(2) 0.26(3) 0.29(4) -0.19(3) -0.11(2) 0.03(2)
C4 0.127(19) 0.23(3) 0.25(3) -0.18(2) -0.113(19) 0.049(17)
C11 0.048(7) 0.041(6) 0.042(7) -0.010(5) -0.004(5) 0.000(5)
C12 0.063(9) 0.060(8) 0.057(8) -0.001(7) -0.011(7) -0.020(7)
C13 0.107(13) 0.050(8) 0.053(9) 0.006(7) -0.013(9) -0.008(8)
C14 0.109(13) 0.054(8) 0.047(8) 0.012(7) -0.036(8) 0.005(8)
C15 0.070(9) 0.062(8) 0.047(7) -0.011(7) -0.024(7) 0.008(7)
C21 0.088(10) 0.063(9) 0.034(7) -0.013(6) -0.014(6) 0.005(7)
C22 0.117(13) 0.086(11) 0.043(8) -0.032(8) -0.032(8) 0.020(9)
C23 0.130(14) 0.070(10) 0.073(11) -0.040(9) -0.050(10) 0.021(9)
C24 0.108(12) 0.052(8) 0.061(9) -0.012(7) -0.045(8) 0.015(7)
C31 0.063(8) 0.048(7) 0.070(10) -0.025(7) -0.014(7) 0.011(6)
C32 0.066(9) 0.074(9) 0.064(9) -0.042(8) -0.021(7) 0.008(7)
C33 0.067(9) 0.110(12) 0.048(8) -0.040(9) -0.013(7) 0.026(8)
C34 0.055(8) 0.073(8) 0.031(7) -0.007(6) -0.016(6) 0.008(6)
C35 0.033(6) 0.050(7) 0.023(6) -0.002(5) -0.010(5) -0.005(5)
B51 0.052(8) 0.043(7) 0.040(8) -0.014(6) -0.010(6) -0.002(6)
C51 0.047(7) 0.046(7) 0.041(6) -0.021(6) -0.010(5) -0.001(5)
C52 0.055(8) 0.058(7) 0.042(7) -0.014(6) -0.015(6) 0.008(6)
C53 0.081(10) 0.073(9) 0.024(7) -0.007(6) -0.005(6) 0.010(7)
C54 0.101(11) 0.084(10) 0.025(7) -0.011(7) -0.013(7) 0.000(9)
C55 0.092(10) 0.057(8) 0.036(8) -0.011(6) -0.012(7) 0.002(7)
C56 0.072(9) 0.048(7) 0.043(7) -0.020(6) -0.010(6) 0.005(6)
C57 0.25(3) 0.110(15) 0.036(10) -0.021(10) 0.026(14) 0.070(18)
C58 0.144(18) 0.080(13) 0.083(14) -0.015(11) -0.048(13) 0.030(12)
C61 0.043(7) 0.050(7) 0.022(6) -0.011(5) -0.004(5) 0.000(6)
C62 0.052(7) 0.053(7) 0.024(6) -0.007(5) -0.008(5) 0.000(6)
C63 0.073(9) 0.047(7) 0.030(6) -0.004(5) -0.011(6) -0.011(7)
C64 0.086(11) 0.043(7) 0.066(9) -0.019(6) -0.028(8) 0.006(8)
C65 0.061(9) 0.059(8) 0.059(8) -0.021(7) -0.026(7) 0.020(7)
C66 0.051(8) 0.052(7) 0.040(7) -0.011(5) -0.015(6) -0.003(6)
C67 0.089(12) 0.065(10) 0.056(9) -0.011(8) -0.002(8) -0.025(9)
C68 0.131(19) 0.065(12) 0.16(2) -0.039(13) -0.068(16) 0.043(13)
C71 0.039(7) 0.050(7) 0.044(7) -0.023(6) -0.001(5) -0.001(5)
C72 0.066(8) 0.060(8) 0.043(7) -0.021(6) -0.006(6) -0.012(7)
C73 0.065(9) 0.066(9) 0.054(9) -0.029(7) 0.005(7) -0.018(7)
C74 0.053(8) 0.080(10) 0.075(10) -0.047(8) -0.005(7) -0.012(7)
C75 0.059(8) 0.080(9) 0.022(7) -0.021(6) -0.017(6) 0.011(7)
C76 0.053(7) 0.061(7) 0.026(7) -0.013(6) -0.015(5) 0.003(6)
C77 0.24(3) 0.085(15) 0.105(17) -0.032(13) -0.016(18) -0.105(17)
C78 0.097(14) 0.112(15) 0.081(14) -0.032(12) -0.034(11) -0.020(11)
C81 0.053(7) 0.040(6) 0.031(6) -0.012(5) -0.013(6) 0.004(5)
C82 0.057(8) 0.048(7) 0.041(7) -0.016(5) -0.012(6) -0.001(6)
C83 0.060(9) 0.058(8) 0.059(8) -0.027(6) 0.002(7) 0.006(6)
C84 0.054(9) 0.085(10) 0.086(11) -0.047(8) -0.001(8) 0.008(7)
C85 0.052(9) 0.082(10) 0.076(10) -0.046(8) -0.015(8) 0.014(7)
C86 0.061(9) 0.071(8) 0.045(7) -0.034(6) -0.011(7) 0.014(6)
C87 0.131(16) 0.099(13) 0.072(12) -0.046(11) 0.046(11) 0.008(12)
C88 0.089(16) 0.27(3) 0.14(2) -0.14(2) -0.066(15) 0.083(18)
F1 0.125(12) 0.40(3) 0.51(4) -0.39(3) 0.025(17) 0.029(16)
F2 0.32(3) 0.36(3) 0.119(11) -0.052(14) 0.008(13) 0.26(2)
F3 0.198(14) 0.189(12) 0.132(11) -0.065(10) 0.075(9) 0.027(10)
F4 0.42(2) 0.159(11) 0.052(7) 0.006(7) -0.037(10) 0.153(14)
F5 0.267(16) 0.068(7) 0.143(10) -0.036(7) -0.067(10) 0.045(8)
F6 0.188(14) 0.111(9) 0.252(17) 0.012(9) -0.121(13) 0.046(10)
F7 0.081(8) 0.163(12) 0.39(2) -0.163(14) -0.014(11) -0.039(8)
F8 0.259(16) 0.36(2) 0.067(7) -0.064(10) 0.000(8) -0.238(16)
F9 0.161(10) 0.094(8) 0.185(11) 0.020(8) -0.061(9) -0.066(7)
F10 0.077(8) 0.112(10) 0.54(4) -0.046(15) -0.095(14) 0.025(7)
F11 0.205(16) 0.31(2) 0.41(3) -0.28(2) -0.185(18) 0.183(16)
F12 0.152(13) 0.35(2) 0.183(15) -0.003(18) -0.078(12) 0.112(15)
F13 0.41(3) 0.071(10) 0.43(4) -0.060(15) 0.19(3) -0.107(15)
F14 0.38(3) 0.37(3) 0.151(13) -0.030(15) -0.038(16) -0.33(3)
F15 0.302(19) 0.176(13) 0.079(8) -0.030(8) 0.044(9) -0.164(13)
F16 0.42(3) 0.44(3) 0.055(7) -0.100(12) -0.070(11) 0.31(2)
F17 0.36(2) 0.175(13) 0.095(9) 0.028(9) -0.137(12) -0.078(14)
F18 0.217(16) 0.32(2) 0.115(10) 0.001(11) -0.111(11) -0.079(15)
F19 0.135(12) 0.52(4) 0.53(4) -0.47(4) -0.178(17) 0.136(17)
F20 0.204(19) 0.47(4) 0.188(16) -0.11(2) -0.139(16) 0.00(2)
F21 0.062(7) 0.39(2) 0.260(18) -0.222(18) -0.050(9) 0.032(10)
F22 0.28(2) 0.28(2) 0.216(17) -0.212(17) 0.086(14) -0.115(16)
F23 0.59(4) 0.31(2) 0.069(9) -0.104(11) -0.070(15) 0.28(3)
F24 0.112(10) 0.51(3) 0.253(18) -0.32(2) 0.018(11) 0.016(14)

loop_
_atom_type_symbol
_atom_type_description
_atom_type_scat_dispersion_real
_atom_type_scat_dispersion_imag
_atom_type_scat_source
C C 0.0033 0.0016 'International Tables Vol C Tables 4.2.6.8 and 6.1.1.4'
H H 0.0000 0.0000 'International Tables Vol C Tables 4.2.6.8 and 6.1.1.4'
N N 0.0061 0.0033 'International Tables Vol C Tables 4.2.6.8 and 6.1.1.4'
Cu Cu 0.3201 1.2651 'International Tables Vol C Tables 4.2.6.8 and 6.1.1.4'
B B 0.0013 0.0007 'International Tables Vol C Tables 4.2.6.8 and 6.1.1.4'
F F 0.0171 0.0103 'International Tables Vol C Tables 4.2.6.8 and 6.1.1.4'
O O 0.0106 0.0060 'International Tables Vol C Tables 4.2.6.8 and 6.1.1.4'

loop_
_geom_angle_atom_site_label_1
_geom_angle_atom_site_label_2
_geom_angle_atom_site_label_3
_geom_angle
_geom_angle_site_symmetry_1
_geom_angle_site_symmetry_3
_geom_angle_publ_flag
N1 Cu1 N2 129.4(4) . . ?
N1 Cu1 N3 131.3(4) . . ?
N2 Cu1 N3 91.9(4) . . ?
N1 Cu1 O1 96.0(4) . . ?
N2 Cu1 O1 97.3(4) . . ?
N3 Cu1 O1 103.8(4) . . ?
C11 N1 C15 116.7(9) . . ?
C11 N1 Cu1 119.0(7) . . ?
C15 N1 Cu1 124.3(8) . . ?
C25 N2 C21 117.4(10) . . ?
C25 N2 Cu1 126.8(8) . . ?
C21 N2 Cu1 115.8(8) . . ?
C35 N3 C31 119.2(9) . . ?
C35 N3 Cu1 125.2(7) . . ?
C31 N3 Cu1 115.1(8) . . ?
C35 N4 C25 130.8(8) . . ?
C35 N4 C11 115.0(8) . 2_676 ?
C25 N4 C11 114.1(8) . 2_676 ?
C4 O1 C1 109.8(13) . . ?
C4 O1 Cu1 129.3(11) . . ?
C1 O1 Cu1 119.5(10) . . ?
O1 C1 C2 107.2(16) . . ?
C3 C2 C1 105.2(18) . . ?
C4 C3 C2 108(2) . . ?
O1 C4 C3 108.9(18) . . ?
N1 C11 C12 122.1(10) . . ?
N1 C11 N4 115.2(9) . 2_676 ?
C12 C11 N4 122.7(11) . 2_676 ?
C13 C12 C11 120.3(13) . . ?
C12 C13 C14 118.8(12) . . ?
C15 C14 C13 117.5(12) . . ?
C14 C15 N1 124.5(12) . . ?
N2 C21 C22 125.6(11) . . ?
C23 C22 C21 115.8(12) . . ?
C22 C23 C24 120.9(13) . . ?
C25 C24 C23 119.7(11) . . ?
N2 C25 C24 120.5(10) . . ?
N2 C25 N4 119.7(9) . . ?
C24 C25 N4 119.8(9) . . ?
C32 C31 N3 123.2(11) . . ?
C31 C32 C33 117.7(12) . . ?
C32 C33 C34 119.2(12) . . ?
C35 C34 C33 121.0(11) . . ?
N3 C35 C34 119.5(10) . . ?
N3 C35 N4 120.4(9) . . ?
C34 C35 N4 120.0(9) . . ?
C71 B51 C61 110.7(9) . . ?
C71 B51 C51 109.3(9) . . ?
C61 B51 C51 109.2(9) . . ?
C71 B51 C81 109.8(9) . . ?
C61 B51 C81 108.0(9) . . ?
C51 B51 C81 109.7(9) . . ?
C56 C51 C52 114.5(10) . . ?
C56 C51 B51 122.6(10) . . ?
C52 C51 B51 122.5(10) . . ?
C53 C52 C51 123.2(11) . . ?
C52 C53 C54 120.6(12) . . ?
C52 C53 C57 118.3(12) . . ?
C54 C53 C57 121.0(12) . . ?
C53 C54 C55 118.7(11) . . ?
C54 C55 C56 120.4(11) . . ?
C54 C55 C58 120.6(13) . . ?
C56 C55 C58 119.0(13) . . ?
C51 C56 C55 122.7(11) . . ?
F2 C57 F3 111(3) . . ?
F2 C57 F1 99(2) . . ?
F3 C57 F1 97(2) . . ?
F2 C57 C53 121.7(17) . . ?
F3 C57 C53 117.1(16) . . ?
F1 C57 C53 107(3) . . ?
F4 C58 F5 106.4(18) . . ?
F4 C58 F6 104.0(18) . . ?
F5 C58 F6 100.1(18) . . ?
F4 C58 C55 117.9(17) . . ?
F5 C58 C55 115.1(17) . . ?
F6 C58 C55 111.4(17) . . ?
C62 C61 C66 115.1(10) . . ?
C62 C61 B51 124.2(10) . . ?
C66 C61 B51 120.6(10) . . ?
C63 C62 C61 123.4(11) . . ?
C64 C63 C62 119.4(11) . . ?
C64 C63 C67 119.4(12) . . ?
C62 C63 C67 121.1(13) . . ?
C65 C64 C63 119.6(11) . . ?
C64 C65 C66 120.2(11) . . ?
C64 C65 C68 122.0(14) . . ?
C66 C65 C68 117.8(14) . . ?
C61 C66 C65 122.4(11) . . ?
F8 C67 F9 106.2(15) . . ?
F8 C67 F7 104.2(17) . . ?
F9 C67 F7 96.4(13) . . ?
F8 C67 C63 117.8(12) . . ?
F9 C67 C63 115.1(14) . . ?
F7 C67 C63 114.7(14) . . ?
F10 C68 F12 106(2) . . ?
F10 C68 F11 107(3) . . ?
F12 C68 F11 94.1(17) . . ?
F10 C68 C65 121.6(17) . . ?
F12 C68 C65 112(2) . . ?
F11 C68 C65 112.5(19) . . ?
C76 C71 C72 115.7(11) . . ?
C76 C71 B51 122.4(10) . . ?
C72 C71 B51 121.9(10) . . ?
C73 C72 C71 121.6(11) . . ?
C74 C73 C72 120.9(11) . . ?
C74 C73 C77 119.7(15) . . ?
C72 C73 C77 119.3(15) . . ?
C73 C74 C75 119.0(12) . . ?
C74 C75 C76 119.3(10) . . ?
C74 C75 C78 119.7(14) . . ?
C76 C75 C78 121.0(13) . . ?
C71 C76 C75 123.6(11) . . ?
F15 C77 F14 108(3) . . ?
F15 C77 F13 100(3) . . ?
F14 C77 F13 95(2) . . ?
F15 C77 C73 120.5(17) . . ?
F14 C77 C73 119(2) . . ?
F13 C77 C73 110(3) . . ?
F16 C78 F18 103.4(19) . . ?
F16 C78 F17 98.1(19) . . ?
F18 C78 F17 98.3(18) . . ?
F16 C78 C75 117.3(18) . . ?
F18 C78 C75 118.5(16) . . ?
F17 C78 C75 117.8(16) . . ?
C82 C81 C86 114.2(10) . . ?
C82 C81 B51 124.1(10) . . ?
C86 C81 B51 121.5(10) . . ?
C83 C82 C81 123.1(12) . . ?
C84 C83 C82 119.9(12) . . ?
C84 C83 C87 121.0(15) . . ?
C82 C83 C87 119.0(16) . . ?
C85 C84 C83 118.8(12) . . ?
C84 C85 C86 120.6(13) . . ?
C84 C85 C88 118.4(14) . . ?
C86 C85 C88 120.8(14) . . ?
C85 C86 C81 123.3(11) . . ?
F23 C87 F22 103(3) . . ?
F23 C87 F24 102.9(18) . . ?
F22 C87 F24 97.6(17) . . ?
F23 C87 C83 117.9(17) . . ?
F22 C87 C83 116.9(15) . . ?
F24 C87 C83 116(2) . . ?
F19 C88 F21 111(3) . . ?
F19 C88 F20 93(2) . . ?
F21 C88 F20 99(2) . . ?
F19 C88 C85 117.6(18) . . ?
F21 C88 C85 121.0(19) . . ?
F20 C88 C85 109(3) . . ?

loop_
_geom_bond_atom_site_label_1
_geom_bond_atom_site_label_2
_geom_bond_distance
_geom_bond_site_symmetry_2
_geom_bond_publ_flag
Cu1 N1 1.944(8) . ?
Cu1 N2 1.994(9) . ?
Cu1 N3 2.022(8) . ?
Cu1 O1 2.439(9) . ?
N1 C11 1.330(13) . ?
N1 C15 1.351(13) . ?
N2 C25 1.323(12) . ?
N2 C21 1.345(14) . ?
N3 C35 1.323(12) . ?
N3 C31 1.364(14) . ?
N4 C35 1.414(13) . ?
N4 C25 1.427(12) . ?
N4 C11 1.429(13) 2_676 ?
O1 C4 1.395(19) . ?
O1 C1 1.407(17) . ?
C1 C2 1.49(2) . ?
C2 C3 1.45(3) . ?
C3 C4 1.43(3) . ?
C11 C12 1.372(14) . ?
C11 N4 1.429(13) 2_676 ?
C12 C13 1.351(17) . ?
C13 C14 1.393(19) . ?
C14 C15 1.349(16) . ?
C21 C22 1.361(17) . ?
C22 C23 1.339(17) . ?
C23 C24 1.379(17) . ?
C24 C25 1.374(15) . ?
C31 C32 1.353(16) . ?
C32 C33 1.362(17) . ?
C33 C34 1.380(16) . ?
C34 C35 1.370(14) . ?
B51 C71 1.637(17) . ?
B51 C61 1.642(16) . ?
B51 C51 1.648(16) . ?
B51 C81 1.658(16) . ?
C51 C56 1.374(14) . ?
C51 C52 1.397(14) . ?
C52 C53 1.357(15) . ?
C53 C54 1.359(17) . ?
C53 C57 1.49(2) . ?
C54 C55 1.361(17) . ?
C55 C56 1.383(15) . ?
C55 C58 1.47(2) . ?
C57 F2 1.15(2) . ?
C57 F3 1.23(2) . ?
C57 F1 1.34(3) . ?
C58 F4 1.252(19) . ?
C58 F5 1.29(2) . ?
C58 F6 1.33(2) . ?
C61 C62 1.389(14) . ?
C61 C66 1.392(14) . ?
C62 C63 1.384(15) . ?
C63 C64 1.379(16) . ?
C63 C67 1.444(18) . ?
C64 C65 1.362(17) . ?
C65 C66 1.394(15) . ?
C65 C68 1.48(2) . ?
C67 F8 1.212(16) . ?
C67 F9 1.288(15) . ?
C67 F7 1.299(17) . ?
C68 F10 1.16(2) . ?
C68 F12 1.25(2) . ?
C68 F11 1.28(2) . ?
C71 C76 1.363(14) . ?
C71 C72 1.399(14) . ?
C72 C73 1.391(17) . ?
C73 C74 1.360(17) . ?
C73 C77 1.45(2) . ?
C74 C75 1.379(16) . ?
C75 C76 1.392(15) . ?
C75 C78 1.42(2) . ?
C77 F15 1.20(2) . ?
C77 F14 1.22(2) . ?
C77 F13 1.26(3) . ?
C78 F16 1.24(2) . ?
C78 F18 1.256(19) . ?
C78 F17 1.280(19) . ?
C81 C82 1.393(14) . ?
C81 C86 1.397(15) . ?
C82 C83 1.386(16) . ?
C83 C84 1.373(18) . ?
C83 C87 1.45(2) . ?
C84 C85 1.367(17) . ?
C85 C86 1.368(16) . ?
C85 C88 1.45(2) . ?
C87 F23 1.19(2) . ?
C87 F22 1.23(2) . ?
C87 F24 1.25(2) . ?
C88 F19 1.23(2) . ?
C88 F21 1.25(2) . ?
C88 F20 1.34(3) . ?
